data_2231468
loop_
_publ_author_name
'Qian, Hui-Fen'
'Huang, Wei'

_publ_section_title
;
 4,4'-(Cyclohexane-1,1-diyl)dianilinium dichloride monohydrate
;
_journal_coeditor_code FF2022
_journal_issue 9
_journal_name_full 'Acta Crystallographica Section E'
_journal_page_first o2420
_journal_paper_doi 10.1107/S1600536811032995
_journal_volume 67
_journal_year 2011
_chemical_formula_iupac 'C18 H24 N2 2+, 2Cl -, H2 O'
_chemical_formula_moiety 'C18 H24 N2 2+, 2(Cl -), H2 O'
_chemical_formula_sum 'C18 H26 Cl2 N2 O'
_chemical_formula_weight 357.31
_chemical_name_systematic
;
4,4'-(Cyclohexane-1,1-diyl)dianilinium dichloride monohydrate
;
_space_group_IT_number 11
_symmetry_cell_setting monoclinic
_symmetry_space_group_name_Hall '-P 2yb'
_symmetry_space_group_name_H-M 'P 1 21/m 1'
_atom_sites_solution_hydrogens geom
_atom_sites_solution_primary direct
_atom_sites_solution_secondary difmap
_audit_creation_method SHELXL-97
_cell_angle_alpha 90.00
_cell_angle_beta 107.085(5)
_cell_angle_gamma 90.00
_cell_formula_units_Z 2
_cell_length_a 8.442(3)
_cell_length_b 9.548(4)
_cell_length_c 12.098(5)
_cell_measurement_reflns_used 1254
_cell_measurement_temperature 291(2)
_cell_measurement_theta_max 24.494
_cell_measurement_theta_min 2.524
_cell_volume 932.1(6)
_computing_cell_refinement 'SAINT (Bruker, 2000)'
_computing_data_collection 'SMART (Bruker, 2000)'
_computing_data_reduction 'SAINT (Bruker, 2000)'
_computing_molecular_graphics 'SHELXTL (Sheldrick, 2008)'
_computing_publication_material 'SHELXTL (Sheldrick, 2008)'
_computing_structure_refinement 'SHELXTL (Sheldrick, 2008)'
_computing_structure_solution 'SHELXTL (Sheldrick, 2008)'
_diffrn_ambient_temperature 291(2)
_diffrn_measured_fraction_theta_full 0.997
_diffrn_measured_fraction_theta_max 0.997
_diffrn_measurement_device_type 'Bruker 1K CCD area-detector'
_diffrn_measurement_method '\f and \w'
_diffrn_radiation_monochromator graphite
_diffrn_radiation_source 'fine-focus sealed tube'
_diffrn_radiation_type MoK\a
_diffrn_radiation_wavelength 0.71073
_diffrn_reflns_av_R_equivalents 0.1024
_diffrn_reflns_av_sigmaI/netI 0.0789
_diffrn_reflns_limit_h_max 10
_diffrn_reflns_limit_h_min -8
_diffrn_reflns_limit_k_max 10
_diffrn_reflns_limit_k_min -11
_diffrn_reflns_limit_l_max 13
_diffrn_reflns_limit_l_min -14
_diffrn_reflns_number 4705
_diffrn_reflns_theta_full 25.00
_diffrn_reflns_theta_max 25.00
_diffrn_reflns_theta_min 1.76
_diffrn_standards_decay_% 0
_diffrn_standards_interval_count 0
_diffrn_standards_interval_time 0
_diffrn_standards_number 0
_exptl_absorpt_coefficient_mu 0.354
_exptl_absorpt_correction_T_max 0.9654
_exptl_absorpt_correction_T_min 0.9587
_exptl_absorpt_correction_type multi-scan
_exptl_absorpt_process_details '(SADABS; Bruker, 2000)'
_exptl_crystal_colour colourless
_exptl_crystal_density_diffrn 1.273
_exptl_crystal_density_method 'not measured'
_exptl_crystal_description block
_exptl_crystal_F_000 380
_exptl_crystal_size_max 0.12
_exptl_crystal_size_mid 0.12
_exptl_crystal_size_min 0.10
_refine_diff_density_max 0.735
_refine_diff_density_min -0.505
_refine_ls_extinction_method none
_refine_ls_goodness_of_fit_ref 1.101
_refine_ls_hydrogen_treatment constr
_refine_ls_matrix_type full
_refine_ls_number_parameters 126
_refine_ls_number_reflns 1735
_refine_ls_number_restraints 0
_refine_ls_restrained_S_all 1.101
_refine_ls_R_factor_all 0.0905
_refine_ls_R_factor_gt 0.0653
_refine_ls_shift/su_max 0.000
_refine_ls_shift/su_mean 0.000
_refine_ls_structure_factor_coef Fsqd
_refine_ls_weighting_details 'calc w=1/[\s^2^(Fo^2^)+(0.1167P)^2^] where P=(Fo^2^+2Fc^2^)/3'
_refine_ls_weighting_scheme calc
_refine_ls_wR_factor_gt 0.1892
_refine_ls_wR_factor_ref 0.2124
_reflns_number_gt 1158
_reflns_number_total 1735
_reflns_threshold_expression I>2sigma(I)
_cod_data_source_file ff2022.cif
_cod_data_source_block I
_cod_original_sg_symbol_H-M 'P 21/m'
_cod_database_code 2231468
_cod_database_fobs_code 2231468

loop_
_symmetry_equiv_pos_as_xyz
'x, y, z'
'-x, y+1/2, -z'
'-x, -y, -z'
'x, -y-1/2, z'

loop_
_atom_site_type_symbol
_atom_site_label
_atom_site_fract_x
_atom_site_fract_y
_atom_site_fract_z
_atom_site_U_iso_or_equiv
_atom_site_adp_type
_atom_site_calc_flag
_atom_site_refinement_flags
_atom_site_occupancy
_atom_site_symmetry_multiplicity
C C1 0.9232(4) 0.2500 -0.0868(3) 0.0294(9) Uani d S 1 2
C C2 1.0908(5) 0.2500 -0.0779(3) 0.0359(9) Uani d S 1 2
H H2 1.1675 0.2500 -0.0048 0.043 Uiso calc SR 1 2
C C3 1.1484(5) 0.2500 -0.1747(4) 0.0417(10) Uani d S 1 2
H H3 1.2616 0.2500 -0.1659 0.050 Uiso calc SR 1 2
C C4 1.0383(5) 0.2500 -0.2816(3) 0.0386(10) Uani d S 1 2
C C5 0.8702(5) 0.2500 -0.2956(3) 0.0425(10) Uani d S 1 2
H H5 0.7954 0.2500 -0.3694 0.051 Uiso calc SR 1 2
C C6 0.8136(5) 0.2500 -0.1994(3) 0.0372(10) Uani d S 1 2
H H6 0.7000 0.2500 -0.2095 0.045 Uiso calc SR 1 2
C C7 0.8564(4) 0.2500 0.0183(3) 0.0319(9) Uani d S 1 2
C C8 0.7457(3) 0.1189(3) 0.0130(2) 0.0424(8) Uani d . 1 1
H H8A 0.6611 0.1165 -0.0613 0.051 Uiso calc R 1 1
H H8B 0.8131 0.0354 0.0190 0.051 Uiso calc R 1 1
C C9 0.6634(4) 0.1176(4) 0.1081(3) 0.0613(11) Uani d . 1 1
H H9A 0.7474 0.1105 0.1824 0.074 Uiso calc R 1 1
H H9B 0.5920 0.0362 0.0991 0.074 Uiso calc R 1 1
C C10 0.5613(6) 0.2500 0.1054(4) 0.077(2) Uani d S 1 2
H H10A 0.4679 0.2500 0.0358 0.092 Uiso calc SR 1 2
H H10B 0.5181 0.2500 0.1713 0.092 Uiso calc SR 1 2
C C11 1.0029(4) 0.2500 0.1307(3) 0.0305(9) Uani d S 1 2
C C12 1.0744(3) 0.1265(3) 0.1817(2) 0.0403(8) Uani d . 1 1
H H12 1.0283 0.0417 0.1503 0.048 Uiso calc R 1 1
C C13 1.2123(4) 0.1256(3) 0.2777(2) 0.0436(8) Uani d . 1 1
H H13 1.2590 0.0414 0.3101 0.052 Uiso calc R 1 1
C C14 1.2789(5) 0.2500 0.3243(3) 0.0362(10) Uani d S 1 2
Cl Cl1 0.35794(16) 1.02159(14) 0.60558(11) 0.1036(6) Uani d . 1 1
N N1 1.1019(5) 0.2500 -0.3833(3) 0.0507(10) Uani d S 1 2
H H1A 1.1617 0.3283 -0.3818 0.061 Uiso d PR 0.50 1
H H1B 1.0163 0.2500 -0.4484 0.061 Uiso d SR 1 2
H H1C 1.1641 0.1729 -0.3814 0.061 Uiso d PR 0.50 1
N N2 1.4267(4) 0.2500 0.4255(3) 0.0493(10) Uani d S 1 2
H H2A 1.5082 0.2037 0.4086 0.059 Uiso d PR 0.50 1
H H2B 1.4031 0.2084 0.4846 0.059 Uiso d PR 0.50 1
H H2C 1.4584 0.3378 0.4446 0.059 Uiso d PR 0.50 1
O O1 0.8669(6) 0.2500 0.4122(4) 0.128(2) Uani d S 1 2
H H1D 0.8043 0.3178 0.3960 0.192 Uiso d PR 0.50 1
H H1E 0.7860 0.1950 0.3841 0.192 Uiso d PR 0.50 1

loop_
_atom_site_aniso_label
_atom_site_aniso_U_11
_atom_site_aniso_U_22
_atom_site_aniso_U_33
_atom_site_aniso_U_12
_atom_site_aniso_U_13
_atom_site_aniso_U_23
C1 0.030(2) 0.025(2) 0.032(2) 0.000 0.0082(15) 0.000
C2 0.030(2) 0.039(2) 0.039(2) 0.000 0.0105(16) 0.000
C3 0.035(2) 0.046(3) 0.048(2) 0.000 0.0184(19) 0.000
C4 0.041(2) 0.041(2) 0.041(2) 0.000 0.0226(19) 0.000
C5 0.044(2) 0.046(3) 0.036(2) 0.000 0.0099(18) 0.000
C6 0.028(2) 0.043(2) 0.041(2) 0.000 0.0109(17) 0.000
C7 0.0252(19) 0.036(2) 0.033(2) 0.000 0.0060(15) 0.000
C8 0.0352(16) 0.054(2) 0.0357(15) -0.0139(14) 0.0078(12) 0.0014(13)
C9 0.0405(18) 0.099(3) 0.0450(18) -0.0282(19) 0.0127(14) 0.0056(18)
C10 0.035(3) 0.155(6) 0.045(3) 0.000 0.018(2) 0.000
C11 0.0286(19) 0.035(2) 0.0291(19) 0.000 0.0101(15) 0.000
C12 0.0418(17) 0.0318(16) 0.0425(16) 0.0008(13) 0.0051(13) -0.0019(12)
C13 0.0439(17) 0.0334(17) 0.0456(17) 0.0044(13) 0.0007(13) 0.0073(13)
C14 0.030(2) 0.043(2) 0.033(2) 0.000 0.0056(17) 0.000
Cl1 0.1165(11) 0.1117(11) 0.1092(10) 0.0666(8) 0.0747(8) 0.0572(7)
N1 0.053(2) 0.057(3) 0.050(2) 0.000 0.0262(18) 0.000
N2 0.041(2) 0.058(3) 0.039(2) 0.000 -0.0023(15) 0.000
O1 0.106(4) 0.199(7) 0.067(3) 0.000 0.007(3) 0.000

loop_
_atom_type_symbol
_atom_type_description
_atom_type_scat_dispersion_real
_atom_type_scat_dispersion_imag
_atom_type_scat_source
C C 0.0033 0.0016 'International Tables Vol C Tables 4.2.6.8 and 6.1.1.4'
H H 0.0000 0.0000 'International Tables Vol C Tables 4.2.6.8 and 6.1.1.4'
N N 0.0061 0.0033 'International Tables Vol C Tables 4.2.6.8 and 6.1.1.4'
O O 0.0106 0.0060 'International Tables Vol C Tables 4.2.6.8 and 6.1.1.4'
Cl Cl 0.1484 0.1585 'International Tables Vol C Tables 4.2.6.8 and 6.1.1.4'

loop_
_geom_angle_atom_site_label_1
_geom_angle_atom_site_label_2
_geom_angle_atom_site_label_3
_geom_angle_site_symmetry_1
_geom_angle_site_symmetry_3
_geom_angle
C2 C1 C6 . . 116.2(3)
C2 C1 C7 . . 123.4(3)
C6 C1 C7 . . 120.4(3)
C1 C2 C3 . . 122.3(4)
C1 C2 H2 . . 118.9
C3 C2 H2 . . 118.9
C4 C3 C2 . . 119.5(4)
C4 C3 H3 . . 120.3
C2 C3 H3 . . 120.3
C3 C4 C5 . . 120.7(4)
C3 C4 N1 . . 118.7(3)
C5 C4 N1 . . 120.6(4)
C4 C5 C6 . . 119.7(4)
C4 C5 H5 . . 120.2
C6 C5 H5 . . 120.2
C5 C6 C1 . . 121.6(4)
C5 C6 H6 . . 119.2
C1 C6 H6 . . 119.2
C1 C7 C11 . . 109.6(3)
C1 C7 C8 . . 109.2(2)
C11 C7 C8 . . 110.63(19)
C1 C7 C8 . 4_565 109.2(2)
C11 C7 C8 . 4_565 110.63(19)
C8 C7 C8 . 4_565 107.5(3)
C9 C8 C7 . . 112.4(3)
C9 C8 H8A . . 109.1
C7 C8 H8A . . 109.1
C9 C8 H8B . . 109.1
C7 C8 H8B . . 109.1
H8A C8 H8B . . 107.8
C8 C9 C10 . . 111.2(3)
C8 C9 H9A . . 109.4
C10 C9 H9A . . 109.4
C8 C9 H9B . . 109.4
C10 C9 H9B . . 109.4
H9A C9 H9B . . 108.0
C9 C10 C9 4_565 . 112.0(4)
C9 C10 H10A 4_565 . 109.2
C9 C10 H10A . . 109.2
C9 C10 H10B 4_565 . 109.2
C9 C10 H10B . . 109.2
H10A C10 H10B . . 107.9
C12 C11 C12 4_565 . 116.8(3)
C12 C11 C7 4_565 . 121.54(17)
C12 C11 C7 . . 121.54(17)
C13 C12 C11 . . 121.9(3)
C13 C12 H12 . . 119.0
C11 C12 H12 . . 119.0
C14 C13 C12 . . 119.0(3)
C14 C13 H13 . . 120.5
C12 C13 H13 . . 120.5
C13 C14 C13 . 4_565 121.2(3)
C13 C14 N2 . . 119.38(18)
C13 C14 N2 4_565 . 119.38(18)
C4 N1 H1A . . 108.8
C4 N1 H1B . . 109.5
H1A N1 H1B . . 108.6
C4 N1 H1C . . 109.3
H1A N1 H1C . . 111.0
H1B N1 H1C . . 109.6
C14 N2 H2A . . 109.5
C14 N2 H2B . . 109.5
H2A N2 H2B . . 109.5
C14 N2 H2C . . 109.5
H2A N2 H2C . . 109.5
H2B N2 H2C . . 109.5
H1D O1 H1E . . 90.4

loop_
_geom_bond_atom_site_label_1
_geom_bond_atom_site_label_2
_geom_bond_site_symmetry_2
_geom_bond_distance
C1 C2 . 1.388(5)
C1 C6 . 1.404(5)
C1 C7 . 1.535(5)
C2 C3 . 1.393(5)
C2 H2 . 0.9300
C3 C4 . 1.352(6)
C3 H3 . 0.9300
C4 C5 . 1.379(6)
C4 N1 . 1.480(5)
C5 C6 . 1.382(5)
C5 H5 . 0.9300
C6 H6 . 0.9300
C7 C11 . 1.546(5)
C7 C8 . 1.552(4)
C7 C8 4_565 1.552(4)
C8 C9 . 1.508(4)
C8 H8A . 0.9700
C8 H8B . 0.9700
C9 C10 . 1.525(5)
C9 H9A . 0.9700
C9 H9B . 0.9700
C10 C9 4_565 1.525(5)
C10 H10A . 0.9700
C10 H10B . 0.9700
C11 C12 4_565 1.384(3)
C11 C12 . 1.384(3)
C12 C13 . 1.383(4)
C12 H12 . 0.9300
C13 C14 . 1.363(3)
C13 H13 . 0.9300
C14 C13 4_565 1.363(3)
C14 N2 . 1.469(5)
N1 H1A . 0.8993
N1 H1B . 0.8990
N1 H1C . 0.9005
N2 H2A . 0.8900
N2 H2B . 0.8900
N2 H2C . 0.8900
O1 H1D . 0.8217
O1 H1E . 0.8491

loop_
_geom_hbond_atom_site_label_D
_geom_hbond_atom_site_label_H
_geom_hbond_atom_site_label_A
_geom_hbond_site_symmetry_A
_geom_hbond_distance_DH
_geom_hbond_distance_HA
_geom_hbond_distance_DA
_geom_hbond_angle_DHA
N2 H2C Cl1 4_675 0.89 2.70 3.253(3) 121.4
N2 H2C Cl1 2_746 0.89 2.53 3.252(3) 138.6
N2 H2B Cl1 1_645 0.89 2.41 3.253(3) 158.7
N2 H2A Cl1 3_766 0.89 2.46 3.252(3) 148.4
O1 H1E Cl1 3_666 0.85 2.42 3.183(3) 149.8
O1 H1D Cl1 2_646 0.82 2.38 3.183(3) 167.2
N1 H1C Cl1 1_644 0.90 2.22 3.101(3) 164.9
N1 H1B O1 1_554 0.90 1.78 2.678(6) 172.3
N1 H1A Cl1 4_674 0.90 2.23 3.101(3) 163.2

loop_
_geom_torsion_atom_site_label_1
_geom_torsion_atom_site_label_2
_geom_torsion_atom_site_label_3
_geom_torsion_atom_site_label_4
_geom_torsion_site_symmetry_1
_geom_torsion_site_symmetry_4
_geom_torsion
C6 C1 C2 C3 . . 0.0
C7 C1 C2 C3 . . 180.0
C1 C2 C3 C4 . . 0.0
C2 C3 C4 C5 . . 0.0
C2 C3 C4 N1 . . 180.0
C3 C4 C5 C6 . . 0.0
N1 C4 C5 C6 . . 180.0
C4 C5 C6 C1 . . 0.0
C2 C1 C6 C5 . . 0.0
C7 C1 C6 C5 . . 180.0
C2 C1 C7 C11 . . 0.0
C6 C1 C7 C11 . . 180.0
C2 C1 C7 C8 . . -121.3(2)
C6 C1 C7 C8 . . 58.7(2)
C2 C1 C7 C8 . 4_565 121.3(2)
C6 C1 C7 C8 . 4_565 -58.7(2)
C1 C7 C8 C9 . . -175.1(2)
C11 C7 C8 C9 . . 64.2(3)
C8 C7 C8 C9 4_565 . -56.7(4)
C7 C8 C9 C10 . . 56.5(3)
C8 C9 C10 C9 . 4_565 -53.9(5)
C1 C7 C11 C12 . 4_565 88.2(3)
C8 C7 C11 C12 . 4_565 -151.3(3)
C8 C7 C11 C12 4_565 4_565 -32.3(4)
C1 C7 C11 C12 . . -88.2(3)
C8 C7 C11 C12 . . 32.3(4)
C8 C7 C11 C12 4_565 . 151.3(3)
C12 C11 C12 C13 4_565 . -1.0(5)
C7 C11 C12 C13 . . 175.6(3)
C11 C12 C13 C14 . . 0.6(5)
C12 C13 C14 C13 . 4_565 -0.2(6)
C12 C13 C14 N2 . . -179.2(3)
